data_4125252
loop_
_publ_author_name
'Bakewell, Clare'
'White, Andrew J. P.'
'Crimmin, Mark R.'

_publ_section_title
;
 Addition of Carbon-Fluorine Bonds to a Mg(I)-Mg(I) Bond: An Equivalent of
 Grignard Formation in Solution.
;
_journal_issue 39
_journal_name_full 'Journal of the American Chemical Society'
_journal_page_first 12763
_journal_page_last 12766
_journal_paper_doi 10.1021/jacs.6b08104
_journal_volume 138
_journal_year 2016
_chemical_formula_moiety 'C66 H98 F2 Mg2 N4 O2, C6 H14'
_chemical_formula_sum 'C72 H112 F2 Mg2 N4 O2'
_chemical_formula_weight 1152.27
_space_group_crystal_system monoclinic
_space_group_IT_number 12
_space_group_name_Hall '-I 2y'
_space_group_name_H-M_alt 'I 1 2/m 1'
_atom_sites_solution_hydrogens geom
_audit_creation_method SHELXL-2014/7
_cell_angle_alpha 90
_cell_angle_beta 99.934(4)
_cell_angle_gamma 90
_cell_formula_units_Z 2
_cell_length_a 11.9516(5)
_cell_length_b 18.2934(7)
_cell_length_c 15.7645(6)
_cell_measurement_reflns_used 1786
_cell_measurement_temperature 173(2)
_cell_measurement_theta_max 27.5770
_cell_measurement_theta_min 2.6210
_cell_volume 3395.0(2)
_computing_cell_refinement 'CrysAlisPro, Agilent Technologies'
_computing_data_collection 'CrysAlisPro, Agilent Technologies'
_computing_data_reduction 'CrysAlisPro, Agilent Technologies'
_computing_molecular_graphics 'Bruker SHELXTL'
_computing_publication_material 'CIFTAB-2014 (Sheldrick, 2014)'
_computing_structure_refinement 'SHELXL-2014/7 (Sheldrick, 2014)'
_computing_structure_solution 'SHELXS-2014 (Sheldrick, 2014)'
_diffrn_ambient_temperature 173(2)
_diffrn_detector_area_resol_mean 16.0382
_diffrn_measured_fraction_theta_full 0.985
_diffrn_measured_fraction_theta_max 0.817
_diffrn_measurement_device_type 'Agilent Xcalibur 3 E'
_diffrn_measurement_method 'omega scans'
_diffrn_radiation_type MoK\a
_diffrn_radiation_wavelength 0.71073
_diffrn_reflns_av_R_equivalents 0.0189
_diffrn_reflns_av_unetI/netI 0.0393
_diffrn_reflns_Laue_measured_fraction_full 0.985
_diffrn_reflns_Laue_measured_fraction_max 0.817
_diffrn_reflns_limit_h_max 10
_diffrn_reflns_limit_h_min -15
_diffrn_reflns_limit_k_max 15
_diffrn_reflns_limit_k_min -23
_diffrn_reflns_limit_l_max 17
_diffrn_reflns_limit_l_min -20
_diffrn_reflns_number 6479
_diffrn_reflns_point_group_measured_fraction_full 0.985
_diffrn_reflns_point_group_measured_fraction_max 0.817
_diffrn_reflns_theta_full 25.242
_diffrn_reflns_theta_max 28.112
_diffrn_reflns_theta_min 2.623
_diffrn_source 'Enhance (Mo) X-ray Source'
_exptl_absorpt_coefficient_mu 0.087
_exptl_absorpt_correction_T_max 0.988
_exptl_absorpt_correction_T_min 0.968
_exptl_absorpt_correction_type analytical
_exptl_absorpt_process_details
; 
CrysAlisPro, Agilent Technologies, 
Version 1.171.37.35 (release 13-08-2014 CrysAlis171 .NET) 
(compiled Aug 13 2014,18:06:01) 
Analytical numeric absorption correction using a multifaceted crystal 
model based on expressions derived by R.C. Clark & J.S. Reid. 
(Clark, R. C. & Reid, J. S. (1995). Acta Cryst. A51, 887-897) 
Empirical absorption correction using spherical harmonics, 
implemented in SCALE3 ABSPACK scaling algorithm. 
;
_exptl_crystal_colour Colourless
_exptl_crystal_density_diffrn 1.127
_exptl_crystal_description blocks
_exptl_crystal_F_000 1260
_exptl_crystal_size_max 0.51
_exptl_crystal_size_mid 0.38
_exptl_crystal_size_min 0.12
_refine_diff_density_max 0.270
_refine_diff_density_min -0.216
_refine_diff_density_rms 0.040
_refine_ls_extinction_method none
_refine_ls_goodness_of_fit_ref 1.033
_refine_ls_hydrogen_treatment constr
_refine_ls_matrix_type full
_refine_ls_number_parameters 221
_refine_ls_number_reflns 3484
_refine_ls_number_restraints 6
_refine_ls_restrained_S_all 1.032
_refine_ls_R_factor_all 0.0659
_refine_ls_R_factor_gt 0.0467
_refine_ls_shift/su_max 0.000
_refine_ls_shift/su_mean 0.000
_refine_ls_structure_factor_coef Fsqd
_refine_ls_weighting_details 'w=1/[\s^2^(Fo^2^)+(0.0470P)^2^+2.3612P] where P=(Fo^2^+2Fc^2^)/3'
_refine_ls_weighting_scheme calc
_refine_ls_wR_factor_gt 0.1066
_refine_ls_wR_factor_ref 0.1171
_reflns_Friedel_coverage 0.000
_reflns_number_gt 2678
_reflns_number_total 3484
_reflns_threshold_expression 'I > 2\s(I)'
_cod_data_source_file ja6b08104_si_002.cif
_cod_data_source_block BDIMg_mu-F_THF_2
_cod_depositor_comments
;
 Updating space group information.

 Antanas Vaitkus,
 2018-07-22

 Adding full bibliography for 4125246--4125252.cif.
;
_cod_original_sg_symbol_H-M 'I 2/m'
_cod_database_code 4125252
_shelx_shelxl_version_number 2014/7
_shelx_space_group_comment
; 
The symmetry employed for this shelxl refinement is uniquely defined 
by the following loop, which should always be used as a source of 
symmetry information in preference to the above space-group names. 
They are only intended as comments. 
;

loop_
_space_group_symop_id
_space_group_symop_operation_xyz
1 'x, y, z'
2 '-x, y, -z'
3 'x+1/2, y+1/2, z+1/2'
4 '-x+1/2, y+1/2, -z+1/2'
5 '-x, -y, -z'
6 'x, -y, z'
7 '-x+1/2, -y+1/2, -z+1/2'
8 'x+1/2, -y+1/2, z+1/2'

loop_
_atom_site_label
_atom_site_type_symbol
_atom_site_fract_x
_atom_site_fract_y
_atom_site_fract_z
_atom_site_U_iso_or_equiv
_atom_site_adp_type
_atom_site_occupancy
_atom_site_site_symmetry_order
_atom_site_calc_flag
_atom_site_refinement_flags_posn
_atom_site_refinement_flags_adp
_atom_site_refinement_flags_occupancy
_atom_site_disorder_assembly
_atom_site_disorder_group
Mg1 Mg 0.41264(6) 0.0000 0.06082(5) 0.01976(19) Uani 1 2 d S T P . .
F1 F 0.5000 0.06603(7) 0.0000 0.0297(3) Uani 1 2 d S T P A .
N1 N 0.36937(11) 0.08056(8) 0.14788(8) 0.0222(3) Uani 1 1 d . . . . .
C1 C 0.28322(14) 0.06909(10) 0.18989(10) 0.0256(4) Uani 1 1 d . . . . .
C2 C 0.23844(19) 0.0000 0.20185(14) 0.0263(5) Uani 1 2 d S T P . .
H2A H 0.1672 0.0000 0.2209 0.032 Uiso 1 2 calc R U P . .
C3 C 0.22770(17) 0.13190(11) 0.23009(12) 0.0381(5) Uani 1 1 d . . . . .
H3A H 0.2859 0.1674 0.2545 0.057 Uiso 1 1 calc R U . . .
H3B H 0.1895 0.1131 0.2758 0.057 Uiso 1 1 calc R U . . .
H3C H 0.1719 0.1558 0.1859 0.057 Uiso 1 1 calc R U . . .
C4 C 0.41628(14) 0.15328(9) 0.15463(10) 0.0248(4) Uani 1 1 d . . . . .
C5 C 0.50985(15) 0.16820(10) 0.21974(11) 0.0299(4) Uani 1 1 d . . . . .
C6 C 0.55246(17) 0.23911(11) 0.22776(13) 0.0382(5) Uani 1 1 d . . . . .
H6A H 0.6148 0.2499 0.2721 0.046 Uiso 1 1 calc R U . . .
C7 C 0.50654(17) 0.29397(11) 0.17308(13) 0.0417(5) Uani 1 1 d . . . . .
H7A H 0.5364 0.3421 0.1800 0.050 Uiso 1 1 calc R U . . .
C8 C 0.41685(16) 0.27858(10) 0.10809(13) 0.0369(5) Uani 1 1 d . . . . .
H8A H 0.3864 0.3163 0.0695 0.044 Uiso 1 1 calc R U . . .
C9 C 0.36990(15) 0.20873(10) 0.09788(11) 0.0291(4) Uani 1 1 d . . . . .
C10 C 0.56161(16) 0.10857(11) 0.28128(12) 0.0362(4) Uani 1 1 d . . . . .
H10A H 0.5468 0.0608 0.2506 0.043 Uiso 1 1 calc R U . . .
C11 C 0.69013(17) 0.11624(12) 0.30804(13) 0.0458(5) Uani 1 1 d . . . . .
H11A H 0.7247 0.1242 0.2568 0.069 Uiso 1 1 calc R U . . .
H11B H 0.7211 0.0715 0.3373 0.069 Uiso 1 1 calc R U . . .
H11C H 0.7070 0.1579 0.3472 0.069 Uiso 1 1 calc R U . . .
C12 C 0.50604(19) 0.10530(14) 0.36133(13) 0.0542(6) Uani 1 1 d . . . . .
H12A H 0.5125 0.1531 0.3898 0.081 Uiso 1 1 calc R U . . .
H12B H 0.5443 0.0682 0.4010 0.081 Uiso 1 1 calc R U . . .
H12C H 0.4256 0.0925 0.3446 0.081 Uiso 1 1 calc R U . . .
C13 C 0.27038(15) 0.19454(11) 0.02662(12) 0.0346(4) Uani 1 1 d . . . . .
H13A H 0.2431 0.1436 0.0340 0.042 Uiso 1 1 calc R U . . .
C14 C 0.17068(18) 0.24661(14) 0.02936(15) 0.0544(6) Uani 1 1 d . . . . .
H14A H 0.1064 0.2325 -0.0150 0.082 Uiso 1 1 calc R U . . .
H14B H 0.1938 0.2967 0.0187 0.082 Uiso 1 1 calc R U . . .
H14C H 0.1480 0.2439 0.0861 0.082 Uiso 1 1 calc R U . . .
C15 C 0.30730(18) 0.19882(13) -0.06109(12) 0.0476(6) Uani 1 1 d . . . . .
H15A H 0.3312 0.2489 -0.0712 0.071 Uiso 1 1 calc R U . . .
H15B H 0.2436 0.1851 -0.1061 0.071 Uiso 1 1 calc R U . . .
H15C H 0.3709 0.1653 -0.0624 0.071 Uiso 1 1 calc R U . . .
O20 O 0.26468(14) 0.0020(7) -0.03158(12) 0.0315(7) Uani 0.5 1 d D . P A -1
C21 C 0.1468(2) -0.0002(9) -0.02125(19) 0.0421(10) Uani 0.5 1 d D . P A -1
H21A H 0.1182 0.0495 -0.0124 0.050 Uiso 0.5 1 calc R U P A -1
H21B H 0.1368 -0.0312 0.0284 0.050 Uiso 0.5 1 calc R U P A -1
C22 C 0.0849(3) -0.0331(3) -0.1057(2) 0.0493(12) Uani 0.5 1 d D . P A -1
H22A H 0.0030 -0.0209 -0.1163 0.059 Uiso 0.5 1 calc R U P A -1
H22B H 0.0946 -0.0868 -0.1075 0.059 Uiso 0.5 1 calc R U P A -1
C23 C 0.1488(3) 0.0063(15) -0.1689(2) 0.054(3) Uani 0.5 1 d D . P A -1
H23A H 0.1358 -0.0173 -0.2263 0.065 Uiso 0.5 1 calc R U P A -1
H23B H 0.1277 0.0586 -0.1751 0.065 Uiso 0.5 1 calc R U P A -1
C24 C 0.2714(3) -0.004(2) -0.12227(18) 0.0370(19) Uani 0.5 1 d D . P A -1
H24A H 0.3010 -0.0524 -0.1354 0.044 Uiso 0.5 1 calc R U P A -1
H24B H 0.3215 0.0344 -0.1394 0.044 Uiso 0.5 1 calc R U P A -1
C31 C 0.2441(3) 0.0000 0.4466(2) 0.0683(11) Uani 1 2 d S T P . .
H31A H 0.2740 0.0000 0.3925 0.103 Uiso 1 2 calc R U P . .
H31B H 0.2708 0.0437 0.4800 0.103 Uiso 0.5 1 calc R U P . .
H31C H 0.2708 -0.0437 0.4800 0.103 Uiso 0.5 1 calc R U P . .
C32 C 0.1163(3) 0.0000 0.42732(19) 0.0472(8) Uani 1 2 d S T P . .
H32A H 0.0900 -0.0437 0.3925 0.057 Uiso 0.5 1 calc R U P . .
H32B H 0.0900 0.0437 0.3925 0.057 Uiso 0.5 1 calc R U P . .
C33 C 0.0631(3) 0.0000 0.5080(2) 0.0577(9) Uani 1 2 d S T P . .
H33A H 0.0901 -0.0437 0.5427 0.069 Uiso 0.5 1 calc R U P . .
H33B H 0.0901 0.0437 0.5427 0.069 Uiso 0.5 1 calc R U P . .

loop_
_atom_site_aniso_label
_atom_site_aniso_U_11
_atom_site_aniso_U_22
_atom_site_aniso_U_33
_atom_site_aniso_U_23
_atom_site_aniso_U_13
_atom_site_aniso_U_12
Mg1 0.0184(4) 0.0227(4) 0.0184(4) 0.000 0.0036(3) 0.000
F1 0.0333(8) 0.0243(7) 0.0353(8) 0.000 0.0162(6) 0.000
N1 0.0220(7) 0.0251(7) 0.0198(7) -0.0006(6) 0.0040(5) 0.0019(6)
C1 0.0232(8) 0.0339(10) 0.0194(8) -0.0011(7) 0.0025(7) 0.0048(8)
C2 0.0191(11) 0.0384(15) 0.0224(12) 0.000 0.0062(9) 0.000
C3 0.0400(11) 0.0397(11) 0.0385(11) -0.0031(9) 0.0176(9) 0.0099(9)
C4 0.0273(9) 0.0243(9) 0.0247(8) -0.0049(7) 0.0095(7) 0.0029(7)
C5 0.0323(9) 0.0285(10) 0.0287(9) -0.0067(8) 0.0049(7) 0.0017(8)
C6 0.0382(11) 0.0334(11) 0.0414(11) -0.0114(9) 0.0021(9) -0.0017(9)
C7 0.0449(12) 0.0250(10) 0.0566(13) -0.0083(10) 0.0122(10) -0.0039(9)
C8 0.0395(11) 0.0262(10) 0.0462(11) 0.0027(9) 0.0110(9) 0.0065(8)
C9 0.0304(9) 0.0273(10) 0.0314(9) -0.0016(8) 0.0099(8) 0.0048(8)
C10 0.0403(11) 0.0313(10) 0.0329(10) -0.0063(8) -0.0055(8) -0.0021(9)
C11 0.0411(12) 0.0495(13) 0.0415(11) -0.0083(10) -0.0074(9) 0.0053(10)
C12 0.0476(13) 0.0694(16) 0.0423(12) 0.0135(12) -0.0019(10) -0.0071(12)
C13 0.0334(10) 0.0319(10) 0.0371(10) 0.0059(8) 0.0019(8) 0.0062(8)
C14 0.0394(12) 0.0651(16) 0.0582(14) 0.0074(12) 0.0067(10) 0.0175(11)
C15 0.0490(13) 0.0565(14) 0.0348(11) 0.0060(10) 0.0007(9) 0.0177(11)
O20 0.0206(8) 0.0507(19) 0.0226(10) -0.022(4) 0.0017(8) 0.004(5)
C21 0.0210(13) 0.071(3) 0.0336(17) 0.029(6) 0.0038(13) 0.000(8)
C22 0.0245(18) 0.079(3) 0.042(2) -0.008(2) -0.0014(16) -0.0008(18)
C23 0.0358(17) 0.095(7) 0.0276(15) 0.001(6) -0.0042(13) -0.014(6)
C24 0.0303(14) 0.061(5) 0.0194(12) -0.001(6) 0.0022(11) 0.001(7)
C31 0.061(2) 0.096(3) 0.0474(19) 0.000 0.0074(17) 0.000
C32 0.058(2) 0.0415(18) 0.0435(17) 0.000 0.0139(15) 0.000
C33 0.0523(19) 0.073(2) 0.0464(18) 0.000 0.0031(16) 0.000

loop_
_atom_type_symbol
_atom_type_description
_atom_type_scat_dispersion_real
_atom_type_scat_dispersion_imag
_atom_type_scat_source
C C 0.0033 0.0016 'International Tables Vol C Tables 4.2.6.8 and 6.1.1.4'
H H 0.0000 0.0000 'International Tables Vol C Tables 4.2.6.8 and 6.1.1.4'
F F 0.0171 0.0103 'International Tables Vol C Tables 4.2.6.8 and 6.1.1.4'
Mg Mg 0.0486 0.0363 'International Tables Vol C Tables 4.2.6.8 and 6.1.1.4'
N N 0.0061 0.0033 'International Tables Vol C Tables 4.2.6.8 and 6.1.1.4'
O O 0.0106 0.0060 'International Tables Vol C Tables 4.2.6.8 and 6.1.1.4'

loop_
_geom_angle_atom_site_label_1
_geom_angle_atom_site_label_2
_geom_angle_atom_site_label_3
_geom_angle
_geom_angle_site_symmetry_1
_geom_angle_site_symmetry_3
F1 Mg1 F1 76.42(7) . 5_655
F1 Mg1 O20 96.1(3) . .
F1 Mg1 O20 97.4(2) 5_655 .
F1 Mg1 N1 161.96(5) . 6
F1 Mg1 N1 95.61(5) 5_655 6
O20 Mg1 N1 101.0(3) . 6
F1 Mg1 N1 95.62(5) . .
F1 Mg1 N1 161.96(5) 5_655 .
O20 Mg1 N1 99.6(2) . .
N1 Mg1 N1 87.19(7) 6 .
F1 Mg1 Mg1 38.21(3) . 5_655
F1 Mg1 Mg1 38.21(3) 5_655 5_655
O20 Mg1 Mg1 98.61(6) . 5_655
N1 Mg1 Mg1 131.86(4) 6 5_655
N1 Mg1 Mg1 131.86(4) . 5_655
Mg1 F1 Mg1 103.58(7) . 5_655
C1 N1 C4 115.63(13) . .
C1 N1 Mg1 120.24(11) . .
C4 N1 Mg1 123.37(10) . .
N1 C1 C2 123.76(16) . .
N1 C1 C3 121.23(16) . .
C2 C1 C3 115.00(15) . .
C1 C2 C1 129.4(2) . 6
C9 C4 C5 120.12(16) . .
C9 C4 N1 121.00(15) . .
C5 C4 N1 118.88(15) . .
C6 C5 C4 118.63(17) . .
C6 C5 C10 120.61(16) . .
C4 C5 C10 120.74(16) . .
C7 C6 C5 121.57(18) . .
C6 C7 C8 119.50(18) . .
C7 C8 C9 121.28(18) . .
C8 C9 C4 118.86(17) . .
C8 C9 C13 119.53(17) . .
C4 C9 C13 121.60(16) . .
C5 C10 C12 111.67(17) . .
C5 C10 C11 112.94(17) . .
C12 C10 C11 109.62(16) . .
C9 C13 C15 110.59(15) . .
C9 C13 C14 112.87(16) . .
C15 C13 C14 109.99(16) . .
C21 O20 C24 109.3(2) . .
C21 O20 Mg1 130.17(18) . .
C24 O20 Mg1 120.15(19) . .
O20 C21 C22 104.3(5) . .
C21 C22 C23 99.2(7) . .
C24 C23 C22 99.9(10) . .
O20 C24 C23 104.6(5) . .
C31 C32 C33 112.8(3) . .
C33 C33 C32 114.6(3) 5_556 .

loop_
_geom_bond_atom_site_label_1
_geom_bond_atom_site_label_2
_geom_bond_distance
_geom_bond_site_symmetry_2
Mg1 F1 1.9529(10) .
Mg1 F1 1.9529(10) 5_655
Mg1 O20 2.088(2) .
Mg1 N1 2.1372(14) 6
Mg1 N1 2.1372(14) .
Mg1 Mg1 3.0690(14) 5_655
F1 Mg1 1.9529(10) 5_655
N1 C1 1.333(2) .
N1 C4 1.440(2) .
C1 C2 1.398(2) .
C1 C3 1.519(2) .
C2 C1 1.398(2) 6
C4 C9 1.402(2) .
C4 C5 1.408(2) .
C5 C6 1.391(3) .
C5 C10 1.519(3) .
C6 C7 1.374(3) .
C7 C8 1.378(3) .
C8 C9 1.394(3) .
C9 C13 1.511(2) .
C10 C12 1.525(3) .
C10 C11 1.528(3) .
C13 C15 1.524(3) .
C13 C14 1.532(3) .
O20 C21 1.447(3) .
O20 C24 1.450(4) .
C21 C22 1.530(8) .
C22 C23 1.535(13) .
C23 C24 1.533(7) .
C31 C32 1.506(4) .
C32 C33 1.517(4) .
C33 C33 1.486(6) 5_556
